data_4344917
loop_
_publ_author_name
'Wang, S. L.'
'Kang, H. Y.'
'Cheng, C. Y.'
'Lii, K. H.'

_publ_section_title
;
 Hydrothermal synthesis and structural characterization of two layered
 mixed-valence vanadyl phosphate hydrates Na0.50VOPO4.2.0H2O and
 K0.50VOPO4.1.5H2O
;
_journal_name_full 'Inorganic Chemistry'
_journal_page_first 3496
_journal_page_last 3499
_journal_paper_doi 10.1021/ic00018a020
_journal_volume 30
_journal_year 1991
_chemical_formula_sum 'H4 Na0.5 O7 P V'
_chemical_formula_weight 209.436
_space_group_IT_number 2
_symmetry_cell_setting triclinic
_symmetry_Int_Tables_number 2
_symmetry_space_group_name_Hall '-P 1'
_symmetry_space_group_name_H-M 'P -1'
_cell_angle_alpha 80.30(1)
_cell_angle_beta 87.434(9)
_cell_angle_gamma 89.94(1)
_cell_formula_units_Z 4
_cell_length_a 6.2851(7)
_cell_length_b 6.284(1)
_cell_length_c 13.262(2)
_cell_volume 515.77(13)
_diffrn_ambient_temperature 297
_diffrn_radiation_probe x-ray
_diffrn_radiation_type MoK\a
_diffrn_radiation_wavelength 0.71073
_exptl_absorpt_coefficient_mu 2.18
_exptl_crystal_density_diffrn 2.697
_refine_ls_number_reflns 2413
_refine_ls_R_factor_gt 0.0351
_refine_ls_wR_factor_gt 0.0480
_cod_data_source_file Inorg-Chem-1991-30-3496-3499-1.cif
_cod_data_source_block H4Na0.5O7PV
_cod_depositor_comments
;
Rw changed from 0.480 in the original paper to 0.0480 in this CIF
;
_cod_database_code 4344917

loop_
_symmetry_equiv_pos_site_id
_symmetry_equiv_pos_as_xyz
1 x,y,z
2 -x,-y,-z

loop_
_atom_site_label
_atom_site_type_symbol
_atom_site_thermal_displace_type
_atom_site_fract_x
_atom_site_fract_y
_atom_site_fract_z
_atom_site_occupancy
_atom_site_U_iso_or_equiv
_atom_site_calc_flag
_atom_site_refinement_flags
_atom_site_disorder_assembly
_atom_site_disorder_group
V2 V Uiso 0.24548(5) 0.23951(6) 0.04728(3) 1.000 0.0071(1) . . . .
P1 P Uiso 0.25180 0(8) 0.25122(8) 1.000 0.4983(1) . . . .
P2 P Uiso 0.24922(8) 0.75209(9) -0.00195(5) 1.000 0.0072(2) . . . .
Na Na Uiso 0.5858(2) 0.9874(2) 0.25180(10) 1.000 0.0376(5) . . . .
O6 O Uiso 0.5496(3) 0.2114(3) 0.07330(10) 1.000 0.0125(5) . . . .
O7 O Uiso -0.0635(3) 0.2458(3) 0.07330(10) 1.000 0.0130(5) . . . .
O8 O Uiso 0.2553(3) 0.2926(3) -0.0736(2) 1.000 0.0172(5) . . . .
O9 O Uiso 0.2574(3) 0.5378(3) 0.07420(10) 1.000 0.0122(5) . . . .
O10 O Uiso 0.2247(3) 0.9263(3) 0.0658(2) 1.000 0.0158(5) . . . .
O12 O Uiso 0.2310(3) 0.1446(3) 0.2279(2) 1.000 0.0180(5) . . . .
V1 V Uiso 0.75876(5) 0.26412(6) 0.45331(3) 1.000 0.0071(1) . . . .
O1 O Uiso 0.7492(3) 0.2191(3) 0.5746(2) 1.000 0.0172(6) . . . .
O2 O Uiso 0.7771(3) 0.5805(3) 0.43100(10) 1.000 0.0130(5) . . . .
O3 O Uiso 0.7377(3) 0.9669(3) 0.42970(10) 1.000 0.0116(5) . . . .
O4 O Uiso 0.0677(3) 0.2584(3) 0.42480(10) 1.000 0.0126(5) . . . .
O5 O Uiso 0.4540(3) 0.2942(3) 0.42860(10) 1.000 0.0151(5) . . . .
O11 O Uiso 0.7556(3) 0.3275(3) 0.27470(10) 1.000 0.0180(5) . . . .
O13 O Uiso 0.9383(3) 0.8288(3) 0.2467(2) 1.000 0.0269(6) . . . .
O14 O Uiso 0.4488(3) 0.6360(3) 0.2493(2) 1.000 0.0223(6) . . . .
H12A H Uiso 0.16950 0.23030 0.26030 1.000 0.0800 . . . .
H12B H Uiso 0.14930 0.03380 0.24840 1.000 0.0800 . . . .
H11A H Uiso 0.65950 0.43200 0.26660 1.000 0.0800 . . . .
H11B H Uiso 0.82700 0.32360 0.22390 1.000 0.0800 . . . .
H13A H Uiso 0.92680 0.71500 0.29620 1.000 0.0800 . . . .
H13B H Uiso 0.98280 0.76800 0.20220 1.000 0.0800 . . . .
H14A H Uiso 0.39920 0.57100 0.29550 1.000 0.0800 . . . .
H14B H Uiso 0.38970 0.60500 0.20080 1.000 0.0800 . . . .

loop_
_geom_angle_atom_site_label_1
_geom_angle_atom_site_label_2
_geom_angle_atom_site_label_3
_geom_angle
_geom_angle_site_symmetry_1
_geom_angle_site_symmetry_2
_geom_angle_site_symmetry_3
_geom_angle_publ_flag
O6 V2 O7 160.02(6) . . . yes
O6 V2 O8 100.47(8) . . . yes
O6 V2 O9 88.97(8) . . . yes
O6 V2 O12 79.39(6) . . . yes
O6 V2 O10 88.86(8) . . 1_545 yes
O7 V2 O8 99.51(8) . . . yes
O7 V2 O9 88.08(8) . . . yes
O7 V2 O12 80.66(6) . . . yes
O7 V2 O10 88.07(8) . . 1_545 yes
O8 V2 O9 98.00(8) . . . yes
O8 V2 O12 177.63(9) . . . yes
O8 V2 O10 99.42(11) . . 1_545 yes
O9 V2 O12 84.37(6) . . . yes
O9 V2 O10 162.55(9) . . 1_545 yes
O10 V2 O12 78.22(9) 1_545 . . yes
O5 V1 O11 77.46(6) . . . yes
O3 V1 O5 88.07(8) 1_545 . . yes
O4 V1 O5 159.57(6) 1_655 . . yes
O3 V1 O11 80.67(6) 1_545 . . yes
O4 V1 O11 82.14(6) 1_655 . . yes
O3 V1 O4 89.69(8) 1_545 . 1_655 yes
O2 V1 O11 81.66(6) . . . yes
O1 V1 O2 98.95(8) . . . yes
O1 V1 O5 99.92(8) . . . yes
O1 V1 O11 177.30(9) . . . yes
O1 V1 O3 98.70(8) . . 1_545 yes
O1 V1 O4 100.49(8) . . 1_655 yes
O2 V1 O5 87.73(8) . . . yes
O2 V1 O3 162.32(6) . . 1_545 yes
O2 V1 O4 88.28(8) . . 1_655 yes
Na P1 O12 101.00 1_545 . . yes
O6 P2 O7 105.25(9) 2_665 . 2_565 yes
O9 P2 O10 104.62(11) . . . yes
O7 P2 O9 111.56(10) 2_565 . . yes
O6 P2 O9 112.08(10) 2_665 . . yes
O7 P2 O10 111.73(11) 2_565 . . yes
O6 P2 O10 111.78(11) 2_665 . . yes
H12A P1 H12B 54.00 . . . no
Na P1 H12A 111.00 1_545 . . no
Na P1 H12B 164.00 1_545 . . no
O12 P1 H12B 63.00 . . . no
O12 P1 H12A 26.00 . . . no
V2 O6 P2 132.32(9) . . 2_665 yes
V2 O7 P2 131.72(9) . . 2_565 yes
V2 O9 P2 129.14(9) . . . yes
V2 O10 P2 136.79(16) 1_565 . . yes
V2 O12 P1 114.00 . . . yes
V2 O12 H12A 116.00 . . . no
V2 O12 H12B 111.00 . . . no
P1 O12 H12A 126.00 . . . no
P1 O12 H12B 45.00 . . . no
H12A O12 H12B 98.00 . . . no
V1 O11 H11A 99.00 . . . no
V1 O11 H11B 143.00 . . . no
H11A O11 H11B 113.00 . . . no
H13A O13 H13B 98.00 . . . no
H14A O14 H14B 107.00 . . . no

loop_
_geom_bond_atom_site_label_1
_geom_bond_atom_site_label_2
_geom_bond_distance
_geom_bond_site_symmetry_1
_geom_bond_site_symmetry_2
_geom_bond_publ_flag
V2 O6 1.9600(19) . . yes
V2 O7 1.9587(19) . . yes
V2 O8 1.580(3) . . yes
V2 O9 1.9685(19) . . yes
V2 O12 2.367(3) . . yes
V2 O10 1.946(2) . 1_545 yes
V1 O4 1.9630(19) . 1_655 yes
V1 O2 1.963(2) . . yes
V1 O5 1.9613(19) . . yes
V1 O1 1.584(3) . . yes
V1 O3 1.951(2) . 1_545 yes
V1 O11 2.3358(14) . . yes
P1 O12 1.0000 . . yes
P1 Na 2.0000 . 1_545 yes
P2 O9 1.5434(18) . . yes
P2 O6 1.5386(18) . 2_665 yes
P2 O10 1.532(2) . . yes
P2 O7 1.5339(18) . 2_565 yes
P1 H12A 1.5600 . . no
P1 H12B 0.6800 . . no
O12 H12B 0.8600 . . no
O12 H12A 0.8300 . . no
O11 H11A 0.8900 . . no
O11 H11B 0.8000 . . no
O13 H13A 0.8900 . . no
O13 H13B 0.8000 . . no
O14 H14A 0.7300 . . no
O14 H14B 0.8100 . . no

loop_
_geom_hbond_atom_site_label_D
_geom_hbond_atom_site_label_H
_geom_hbond_atom_site_label_A
_geom_hbond_distance_DH
_geom_hbond_distance_HA
_geom_hbond_distance_DA
_geom_hbond_angle_DHA
_geom_hbond_site_symmetry_A
_geom_hbond_publ_flag
O11 H11A O14 0.8900 1.8400 2.724(3) 177.00 . yes
O11 H11B O7 0.8000 2.2200 2.980(2) 161.00 1_655 yes
P1 H12A O4 1.5600 2.2800 3.0000 112.00 . yes
P1 H12B O13 0.6800 1.8500 2.0000 118.00 1_445 yes
O13 H13A O2 0.8900 2.0300 2.816(3) 147.00 . yes
O13 H13B O10 0.8000 2.3900 2.914(3) 124.00 1_655 yes
O13 H13B O8 0.8000 2.4000 2.859(3) 118.00 2_665 yes
O14 H14A O5 0.7300 2.3000 2.925(3) 144.00 . yes
O14 H14A O1 0.7300 2.4900 2.879(3) 115.00 2_666 yes
O14 H14B O9 0.8100 2.0100 2.821(3) 176.00 . yes

loop_
_geom_torsion_atom_site_label_1
_geom_torsion_atom_site_label_2
_geom_torsion_atom_site_label_3
_geom_torsion_atom_site_label_4
_geom_torsion
_geom_torsion_site_symmetry_1
_geom_torsion_site_symmetry_2
_geom_torsion_site_symmetry_3
_geom_torsion_site_symmetry_4
_geom_torsion_publ_flag
O8 V2 O6 P2 5.00(18) . . . 2_665 no
O9 V2 O6 P2 -92.95(15) . . . 2_665 no
O12 V2 O6 P2 -177.41(17) . . . 2_665 no
O10 V2 O6 P2 104.37(17) 1_545 . . 2_665 no
O8 V2 O7 P2 12.74(17) . . . 2_565 no
O9 V2 O7 P2 110.54(15) . . . 2_565 no
O12 V2 O7 P2 -164.86(16) . . . 2_565 no
O10 V2 O7 P2 -86.49(17) 1_545 . . 2_565 no
O6 V2 O9 P2 107.23(14) . . . . no
O7 V2 O9 P2 -92.54(14) . . . . no
O8 V2 O9 P2 6.81(16) . . . . no
O12 V2 O9 P2 -173.33(15) . . . . no
O6 V2 O12 P1 -78.00 . . . . no
O7 V2 O12 P1 103.00 . . . . no
O9 V2 O12 P1 -168.00 . . . . no
O10 V2 O12 P1 13.00 1_545 . . . no
O6 V2 O10 P2 -89.43(17) . . 1_545 1_545 no
O7 V2 O10 P2 110.32(17) . . 1_545 1_545 no
O8 V2 O10 P2 11.00(19) . . 1_545 1_545 no
O12 V2 O10 P2 -168.82(18) . . 1_545 1_545 no
Na P1 O12 V2 86.00 1_545 . . . no
O10 P2 O9 V2 170.17(13) . . . . no
O7 P2 O9 V2 49.22(17) 2_565 . . . no
O6 P2 O9 V2 -68.52(16) 2_665 . . . no
O9 P2 O10 V2 167.64(16) . . . 1_565 no
O7 P2 O10 V2 -71.51(19) 2_565 . . 1_565 no
O6 P2 O10 V2 46.1(2) 2_665 . . 1_565 no
O9 P2 O7 V2 68.21(17) . . 2_565 2_565 no
O10 P2 O7 V2 -48.50(19) . . 2_565 2_565 no
O9 P2 O6 V2 -46.52(18) . . 2_665 2_665 no
O10 P2 O6 V2 70.57(18) . . 2_665 2_665 no
